data_7248201
loop_
_publ_author_name
'Ashuiev, Anton'
'Allouche, Florian'
'Islam, Md Ashraful'
'Carvalho, Jos&#xe9; P'
'Sanders, Kevin J.'
'Conley, Matthew P.'
'Klose, Daniel'
'Lapadula, Giuseppe'
'W&#xf6;rle, Michael'
'Baabe, Dirk'
'Walter, Marc D.'
'Pell, Andrew J.'
'Cop&#xe9;ret, Christophe'
'Jeschke, Gunnar'
'Pintacuda, Guido'
'Andersen, Richard A.'

_publ_section_title
;
 Geometry and electronic structure of
 Yb(III)[CH(SiMe<sub>3</sub>)<sub>2</sub>]<sub>3</sub> from EPR and
 solid-state NMR augmented by computations.
;
_journal_issue 11
_journal_name_full 'Physical chemistry chemical physics : PCCP'
_journal_page_first 8734
_journal_page_last 8747
_journal_paper_doi 10.1039/d4cp00281d
_journal_volume 26
_journal_year 2024
_chemical_formula_moiety 'C21 H57 Si6 Yb1, 0.5(C7 H20 Si2)'
_chemical_formula_sum 'C24.5 H67 Si7 Yb'
_chemical_formula_weight 731.45
_space_group_crystal_system trigonal
_space_group_IT_number 159
_space_group_name_Hall 'P 3 -2c'
_space_group_name_H-M_alt 'P 3 1 c'
_atom_sites_solution_hydrogens mixed
_atom_sites_solution_primary dual
_audit_creation_date 2023-01-12
_audit_creation_method
;
Olex2 1.5
(compiled 2022.04.07 svn.rca3783a0 for OlexSys, GUI svn.r6498)
;
_audit_update_record
;
2023-01-25 deposited with the CCDC.	2024-02-15 downloaded from the CCDC.
;
_cell_angle_alpha 90
_cell_angle_beta 90
_cell_angle_gamma 120
_cell_formula_units_Z 2
_cell_length_a 16.1800(8)
_cell_length_b 16.1800(8)
_cell_length_c 8.5692(4)
_cell_measurement_reflns_used 9859
_cell_measurement_temperature 100.00
_cell_measurement_theta_max 30.354
_cell_measurement_theta_min 2.518
_cell_volume 1942.80(16)
_computing_cell_refinement 'SAINT V8.30C (?, 2016)'
_computing_data_collection 'Bruker APEX2'
_computing_data_reduction 'SAINT V8.30C (?, 2016)'
_computing_molecular_graphics OLEX2
_computing_publication_material OLEX2
_computing_structure_refinement 'SHELXL-97 (Sheldrick, 2008)'
_computing_structure_solution 'SHELXS-97 (Sheldrick, 2008)'
_diffrn_ambient_temperature 100.00
_diffrn_detector 'Bruker APEX2 area detector'
_diffrn_detector_area_resol_mean 8.33
_diffrn_detector_type 'CCD area detector'
_diffrn_measured_fraction_theta_full 1.000
_diffrn_measured_fraction_theta_max 0.998
_diffrn_measurement_device 'fixed chi three-circle diffractometer'
_diffrn_measurement_device_type 'Bruker APEX-II CCD'
_diffrn_measurement_method '\f and \w scans'
_diffrn_radiation_monochromator graphite
_diffrn_radiation_probe x-ray
_diffrn_radiation_type MoK\a
_diffrn_radiation_wavelength 0.71073
_diffrn_radiation_xray_symbol K-L~3~
_diffrn_reflns_av_R_equivalents 0.0373
_diffrn_reflns_av_unetI/netI 0.0312
_diffrn_reflns_Laue_measured_fraction_full 1.000
_diffrn_reflns_Laue_measured_fraction_max 0.998
_diffrn_reflns_limit_h_max 23
_diffrn_reflns_limit_h_min -23
_diffrn_reflns_limit_k_max 22
_diffrn_reflns_limit_k_min -22
_diffrn_reflns_limit_l_max 12
_diffrn_reflns_limit_l_min -12
_diffrn_reflns_number 29458
_diffrn_reflns_point_group_measured_fraction_full 0.998
_diffrn_reflns_point_group_measured_fraction_max 0.992
_diffrn_reflns_theta_full 25.242
_diffrn_reflns_theta_max 30.522
_diffrn_reflns_theta_min 1.453
_diffrn_source 'sealed tube'
_diffrn_source_current 30.0
_diffrn_source_power 1.5
_diffrn_source_voltage 50.0
_diffrn_standards_number 0
_exptl_absorpt_coefficient_mu 2.635
_exptl_absorpt_correction_T_max 0.7461
_exptl_absorpt_correction_T_min 0.5720
_exptl_absorpt_correction_type multi-scan
_exptl_absorpt_process_details
;
SADABS-2012/1 (Bruker,2012) was used for absorption correction.
wR2(int) was 0.1058 before and 0.0656 after correction.
The Ratio of minimum to maximum transmission is 0.7667.
The \l/2 correction factor is 0.0015.
;
_exptl_crystal_colour 'clear light blue'
_exptl_crystal_colour_lustre clear
_exptl_crystal_colour_modifier light
_exptl_crystal_colour_primary blue
_exptl_crystal_density_diffrn 1.250
_exptl_crystal_description plate
_exptl_crystal_F_000 764
_exptl_crystal_size_max 0.1
_exptl_crystal_size_mid 0.08
_exptl_crystal_size_min 0.07
_refine_diff_density_max 0.849
_refine_diff_density_min -0.580
_refine_diff_density_rms 0.068
_refine_ls_abs_structure_details
;
 Flack x determined using 1790 quotients [(I+)-(I-)]/[(I+)+(I-)]
 (Parsons, Flack and Wagner, Acta Cryst. B69 (2013) 249-259).
;
_refine_ls_abs_structure_Flack 0.003(4)
_refine_ls_extinction_method none
_refine_ls_goodness_of_fit_ref 1.037
_refine_ls_hydrogen_treatment mixed
_refine_ls_matrix_type full
_refine_ls_number_parameters 189
_refine_ls_number_reflns 3935
_refine_ls_number_restraints 69
_refine_ls_restrained_S_all 1.050
_refine_ls_R_factor_all 0.0197
_refine_ls_R_factor_gt 0.0175
_refine_ls_shift/su_max 0.003
_refine_ls_shift/su_mean 0.000
_refine_ls_structure_factor_coef Fsqd
_refine_ls_weighting_details 'w=1/[\s^2^(Fo^2^)+(0.0112P)^2^] where P=(Fo^2^+2Fc^2^)/3'
_refine_ls_weighting_scheme calc
_refine_ls_wR_factor_gt 0.0351
_refine_ls_wR_factor_ref 0.0359
_reflns_Friedel_coverage 0.976
_reflns_Friedel_fraction_full 0.996
_reflns_Friedel_fraction_max 0.985
_reflns_number_gt 3755
_reflns_number_total 3935
_reflns_threshold_expression 'I > 2\s(I)'
_cod_data_source_file d4cp00281d3.cif
_cod_data_source_block mpc035yb
_cod_depositor_comments 'Adding full bibliography for 7248201--7248203.cif.'
_cod_original_cell_volume 1942.8(2)
_cod_original_formula_sum 'C24.50 H67 Si7 Yb'
_cod_database_code 7248201
_shelx_shelxl_version_number 2019/1
_shelx_space_group_comment
;
The symmetry employed for this shelxl refinement is uniquely defined
by the following loop, which should always be used as a source of
symmetry information in preference to the above space-group names.
They are only intended as comments.
;
_shelx_estimated_absorpt_t_max 0.837
_shelx_estimated_absorpt_t_min 0.779
_olex2_refinement_description
;
1. Fixed Uiso
 At 1.2 times of:
  All C(H,H) groups
 At 1.5 times of:
  All C(H,H,H) groups
2. Restrained distances
 C8-Si3
 1.76 with sigma of 0.02
 C8-Si4
 1.77 with sigma of 0.02
 Si3-C13 = Si3-C12 = Si4-C11 = Si4-C9
 1.86 with sigma of 0.02
 Si3-C14 = Si4-C10
 1.87 with sigma of 0.02
 C8-C12 = C8-C11
 2.95 with sigma of 0.04
 C8-C10
 3.05 with sigma of 0.04
 C8-C13
 3 with sigma of 0.04
 C8-C14 = C8-C9
 2.98 with sigma of 0.04
 Si3-C13 \\sim Si3-C12 \\sim Si3-C14 \\sim Si4-C11 \\sim Si4-C10 \\sim Si4-C9
 with sigma of 0.02
 C13-C12 \\sim C12-C14 \\sim C14-C13 \\sim C11-C10 \\sim C10-C9 \\sim C9-C11
 with sigma of 0.04
 C8-C13 \\sim C8-C12 \\sim C8-C14 \\sim C8-C11 \\sim C8-C10 \\sim C8-C9
 with sigma of 0.04
 C8-Si3 \\sim C8-Si4
 with sigma of 0.02
3. Uiso/Uaniso restraints and constraints
Si3 \\sim Si4 \\sim C8 \\sim C9 \\sim C10 \\sim C11 \\sim C12 \\sim C13 \\sim
C14: within 2A with sigma of 0.04 and sigma for terminal atoms of 0.08 within 2A
Uiso(C13) = Uiso(Si3) = Uiso(C12) = Uiso(C14) = Uiso(C8) = Uiso(Si4) =
Uiso(C11) = Uiso(C9) = Uiso(C10)
4. Rigid body (RIGU) restrains
 Si3, Si4, C8, C9, C10, C11, C12, C13, C14
 with sigma for 1-2 distances of 0.004 and sigma for 1-3 distances of 0.004
5. Others
 Fixed Sof: Si3(0.16667) Si4(0.16667) C8(0.16667) H8A(0.16667) H8B(0.16667)
 C9(0.16667) H9A(0.16667) H9B(0.16667) H9C(0.16667) C10(0.16667) H10A(0.16667)
 H10B(0.16667) H10C(0.16667) C11(0.16667) H11A(0.16667) H11B(0.16667)
 H11C(0.16667) C12(0.16667) H12A(0.16667) H12B(0.16667) H12C(0.16667)
 C13(0.16667) H13A(0.16667) H13B(0.16667) H13C(0.16667) C14(0.16667)
 H14A(0.16667) H14B(0.16667) H14C(0.16667)
6.a Secondary CH2 refined with riding coordinates:
 C8(H8A,H8B)
6.b Me refined with riding coordinates:
 C9(H9A,H9B,H9C), C10(H10A,H10B,H10C), C11(H11A,H11B,H11C), C12(H12A,H12B,
 H12C), C13(H13A,H13B,H13C), C14(H14A,H14B,H14C)
;
_olex2_exptl_crystal_mounting_method tip-mounted
_olex2_submission_special_instructions 'No special instructions were received'

loop_
_space_group_symop_operation_xyz
'x, y, z'
'-y, x-y, z'
'-x+y, -x, z'
'y, x, z+1/2'
'x-y, -y, z+1/2'
'-x, -x+y, z+1/2'

loop_
_atom_site_label
_atom_site_type_symbol
_atom_site_fract_x
_atom_site_fract_y
_atom_site_fract_z
_atom_site_U_iso_or_equiv
_atom_site_adp_type
_atom_site_occupancy
_atom_site_site_symmetry_order
_atom_site_calc_flag
_atom_site_refinement_flags_posn
_atom_site_refinement_flags_adp
_atom_site_refinement_flags_occupancy
_atom_site_disorder_assembly
_atom_site_disorder_group
Yb1 Yb 0.666667 0.333333 0.81304(4) 0.01248(5) Uani 1 3 d S T P . .
H1 H 0.530(3) 0.206(3) 0.967(4) 0.020(9) Uiso 1 1 d . . . . .
H2A H 0.586(3) 0.245(4) 0.549(7) 0.060(15) Uiso 1 1 d . . . . .
Si1 Si 0.44791(6) 0.27953(6) 1.03311(9) 0.01886(17) Uani 1 1 d . . . . .
Si2 Si 0.45081(6) 0.16308(6) 0.73395(9) 0.01801(16) Uani 1 1 d . . . . .
C1 C 0.5118(2) 0.2386(2) 0.9044(3) 0.0160(5) Uani 1 1 d . . . . .
C2 C 0.5478(2) 0.1779(2) 0.5919(4) 0.0227(6) Uani 1 1 d . . . . .
H2B H 0.523(3) 0.137(3) 0.506(5) 0.033(10) Uiso 1 1 d . . . . .
H2C H 0.594(3) 0.165(3) 0.641(5) 0.046(13) Uiso 1 1 d . . . . .
C3 C 0.3740(3) 0.1992(3) 0.6245(5) 0.0294(7) Uani 1 1 d . . . . .
H3A H 0.323(3) 0.192(3) 0.681(6) 0.047(13) Uiso 1 1 d . . . . .
H3B H 0.352(3) 0.162(4) 0.528(8) 0.054(18) Uiso 1 1 d . . . . .
H3C H 0.404(3) 0.262(3) 0.601(4) 0.026(10) Uiso 1 1 d . . . . .
C4 C 0.3769(3) 0.0320(3) 0.7754(5) 0.0307(8) Uani 1 1 d . . . . .
H4A H 0.412(3) 0.007(3) 0.820(5) 0.040(11) Uiso 1 1 d . . . . .
H4B H 0.363(4) 0.000(4) 0.682(6) 0.043(12) Uiso 1 1 d . . . . .
H4C H 0.324(3) 0.017(3) 0.839(6) 0.043(13) Uiso 1 1 d . . . . .
C5 C 0.4399(3) 0.3808(3) 0.9441(5) 0.0305(8) Uani 1 1 d . . . . .
H5A H 0.505(4) 0.435(4) 0.920(6) 0.067(16) Uiso 1 1 d . . . . .
H5B H 0.404(4) 0.397(3) 1.016(6) 0.053(13) Uiso 1 1 d . . . . .
H5C H 0.410(5) 0.360(5) 0.853(8) 0.07(2) Uiso 1 1 d . . . . .
C6 C 0.5129(3) 0.3206(4) 1.2235(4) 0.0354(9) Uani 1 1 d . . . . .
H6A H 0.506(3) 0.267(4) 1.271(5) 0.056(16) Uiso 1 1 d . . . . .
H6B H 0.483(3) 0.342(3) 1.283(6) 0.046(13) Uiso 1 1 d . . . . .
H6C H 0.578(5) 0.360(5) 1.207(9) 0.10(2) Uiso 1 1 d . . . . .
C7 C 0.3223(3) 0.1863(3) 1.0804(6) 0.0354(10) Uani 1 1 d . . . . .
H7A H 0.290(4) 0.164(4) 0.990(6) 0.056(15) Uiso 1 1 d . . . . .
H7B H 0.294(4) 0.212(4) 1.151(6) 0.056(14) Uiso 1 1 d . . . . .
H7C H 0.317(3) 0.136(4) 1.131(6) 0.050(14) Uiso 1 1 d . . . . .
Si3 Si 0.0084(15) 0.000(2) 0.8699(7) 0.0698(17) Uiso 0.1667 1 d D U P A -1
Si4 Si 0.0127(11) 0.003(2) 0.4843(8) 0.0698(17) Uiso 0.1667 1 d D U P A -1
C8 C 0.0691(17) 0.010(2) 0.6787(15) 0.0698(17) Uiso 0.1667 1 d D U P A -1
H8A H 0.087109 -0.040249 0.678736 0.084 Uiso 0.1667 1 calc R U P A -1
H8B H 0.129510 0.071839 0.680849 0.084 Uiso 0.1667 1 calc R U P A -1
C9 C 0.1146(18) 0.056(3) 0.346(3) 0.0698(17) Uiso 0.1667 1 d D U P A -1
H9A H 0.159475 0.121658 0.376702 0.105 Uiso 0.1667 1 calc R U P A -1
H9B H 0.147047 0.018395 0.346935 0.105 Uiso 0.1667 1 calc R U P A -1
H9C H 0.090884 0.055291 0.240208 0.105 Uiso 0.1667 1 calc R U P A -1
C10 C -0.074(3) -0.122(2) 0.429(5) 0.0698(17) Uiso 0.1667 1 d D U P A -1
H10A H -0.126945 -0.148981 0.503124 0.105 Uiso 0.1667 1 calc R U P A -1
H10B H -0.098125 -0.123284 0.323675 0.105 Uiso 0.1667 1 calc R U P A -1
H10C H -0.041962 -0.160180 0.430401 0.105 Uiso 0.1667 1 calc R U P A -1
C11 C -0.048(3) 0.075(3) 0.485(4) 0.0698(17) Uiso 0.1667 1 d D U P A -1
H11A H -0.001538 0.140755 0.514817 0.105 Uiso 0.1667 1 calc R U P A -1
H11B H -0.072806 0.074056 0.381192 0.105 Uiso 0.1667 1 calc R U P A -1
H11C H -0.100039 0.047824 0.560989 0.105 Uiso 0.1667 1 calc R U P A -1
C12 C 0.066(3) -0.043(3) 1.016(3) 0.0698(17) Uiso 0.1667 1 d D U P A -1
H12A H 0.133168 0.005501 1.027411 0.105 Uiso 0.1667 1 calc R U P A -1
H12B H 0.033490 -0.052610 1.117223 0.105 Uiso 0.1667 1 calc R U P A -1
H12C H 0.059849 -0.102804 0.980471 0.105 Uiso 0.1667 1 calc R U P A -1
C13 C 0.036(3) 0.122(2) 0.919(5) 0.0698(17) Uiso 0.1667 1 d D U P A -1
H13A H 0.104977 0.163708 0.926488 0.105 Uiso 0.1667 1 calc R U P A -1
H13B H 0.010296 0.145508 0.837718 0.105 Uiso 0.1667 1 calc R U P A -1
H13C H 0.006248 0.121094 1.019503 0.105 Uiso 0.1667 1 calc R U P A -1
C14 C -0.1184(18) -0.091(2) 0.850(4) 0.0698(17) Uiso 0.1667 1 d D U P A -1
H14A H -0.123954 -0.153033 0.824035 0.105 Uiso 0.1667 1 calc R U P A -1
H14B H -0.151432 -0.097173 0.948891 0.105 Uiso 0.1667 1 calc R U P A -1
H14C H -0.147384 -0.072759 0.767105 0.105 Uiso 0.1667 1 calc R U P A -1

loop_
_atom_site_aniso_label
_atom_site_aniso_U_11
_atom_site_aniso_U_22
_atom_site_aniso_U_33
_atom_site_aniso_U_23
_atom_site_aniso_U_13
_atom_site_aniso_U_12
Yb1 0.01249(5) 0.01249(5) 0.01246(7) 0.000 0.000 0.00624(3)
Si1 0.0172(4) 0.0221(4) 0.0202(4) 0.0043(3) 0.0043(3) 0.0121(3)
Si2 0.0150(4) 0.0162(4) 0.0193(4) 0.0006(3) -0.0029(3) 0.0052(3)
C1 0.0155(13) 0.0158(13) 0.0182(13) 0.0005(10) -0.0007(10) 0.0091(11)
C2 0.0239(16) 0.0229(16) 0.0198(14) -0.0030(12) -0.0025(12) 0.0105(13)
C3 0.0234(17) 0.033(2) 0.0322(19) 0.0024(15) -0.0071(14) 0.0140(16)
C4 0.0251(19) 0.0189(16) 0.036(2) 0.0032(14) -0.0046(15) 0.0017(14)
C5 0.0323(19) 0.0297(19) 0.038(2) 0.0096(16) 0.0119(16) 0.0222(17)
C6 0.038(2) 0.057(3) 0.0220(17) -0.0066(17) 0.0019(15) 0.032(2)
C7 0.0231(18) 0.031(2) 0.052(3) 0.0118(18) 0.0160(18) 0.0136(16)

loop_
_atom_type_symbol
_atom_type_description
_atom_type_scat_dispersion_real
_atom_type_scat_dispersion_imag
_atom_type_scat_source
C C 0.0033 0.0016 'International Tables Vol C Tables 4.2.6.8 and 6.1.1.4'
H H 0.0000 0.0000 'International Tables Vol C Tables 4.2.6.8 and 6.1.1.4'
Si Si 0.0817 0.0704 'International Tables Vol C Tables 4.2.6.8 and 6.1.1.4'
Yb Yb -0.3850 5.5486 'International Tables Vol C Tables 4.2.6.8 and 6.1.1.4'

loop_
_geom_angle_atom_site_label_1
_geom_angle_atom_site_label_2
_geom_angle_atom_site_label_3
_geom_angle
_geom_angle_site_symmetry_1
_geom_angle_site_symmetry_3
_geom_angle_publ_flag
H1 Yb1 H2A 90.7(15) . . ?
Si2 Yb1 H1 128.6(8) 3_665 . ?
Si2 Yb1 H1 44.5(9) . . ?
Si2 Yb1 H1 114.7(8) 2_655 . ?
Si2 Yb1 H2A 48.2(11) . . ?
Si2 Yb1 H2A 86.9(9) 2_655 . ?
Si2 Yb1 H2A 100.8(11) 3_665 . ?
Si2 Yb1 Si2 115.796(10) 2_655 . ?
Si2 Yb1 Si2 115.795(10) 2_655 3_665 ?
Si2 Yb1 Si2 115.795(10) . 3_665 ?
C1 Yb1 H1 88.4(8) 2_655 . ?
C1 Yb1 H1 21.1(8) . . ?
C1 Yb1 H1 115.4(8) 3_665 . ?
C1 Yb1 H2A 108.2(9) 2_655 . ?
C1 Yb1 H2A 134.3(11) 3_665 . ?
C1 Yb1 H2A 81.5(11) . . ?
C1 Yb1 Si2 132.48(7) 3_665 . ?
C1 Yb1 Si2 111.63(7) 2_655 . ?
C1 Yb1 Si2 132.48(7) 2_655 3_665 ?
C1 Yb1 Si2 132.48(7) . 2_655 ?
C1 Yb1 Si2 111.62(7) 3_665 2_655 ?
C1 Yb1 Si2 33.52(7) 2_655 2_655 ?
C1 Yb1 Si2 33.52(7) 3_665 3_665 ?
C1 Yb1 Si2 111.62(7) . 3_665 ?
C1 Yb1 Si2 33.52(7) . . ?
C1 Yb1 C1 109.25(7) 2_655 3_665 ?
C1 Yb1 C1 109.25(7) 2_655 . ?
C1 Yb1 C1 109.25(7) . 3_665 ?
C1 Yb1 C2 68.13(10) . . ?
C1 Yb1 C2 98.28(10) 2_655 . ?
C1 Yb1 C2 98.28(10) 3_665 2_655 ?
C1 Yb1 C2 151.05(10) 3_665 . ?
C1 Yb1 C2 151.05(10) . 2_655 ?
C1 Yb1 C2 68.13(10) 2_655 2_655 ?
C1 Yb1 C2 98.27(10) . 3_665 ?
C1 Yb1 C2 68.13(10) 3_665 3_665 ?
C1 Yb1 C2 151.05(10) 2_655 3_665 ?
C2 Yb1 H1 144.1(8) 2_655 . ?
C2 Yb1 H1 119.4(9) 3_665 . ?
C2 Yb1 H1 73.1(9) . . ?
C2 Yb1 H2A 72.7(11) 2_655 . ?
C2 Yb1 H2A 19.7(11) . . ?
C2 Yb1 H2A 66.4(10) 3_665 . ?
C2 Yb1 Si2 86.45(7) 2_655 3_665 ?
C2 Yb1 Si2 118.68(7) 2_655 . ?
C2 Yb1 Si2 118.68(7) 3_665 2_655 ?
C2 Yb1 Si2 86.45(7) 3_665 . ?
C2 Yb1 Si2 35.24(7) 3_665 3_665 ?
C2 Yb1 Si2 118.68(7) . 3_665 ?
C2 Yb1 Si2 35.24(7) . . ?
C2 Yb1 Si2 35.24(7) 2_655 2_655 ?
C2 Yb1 Si2 86.45(7) . 2_655 ?
C2 Yb1 C2 83.48(10) 2_655 3_665 ?
C2 Yb1 C2 83.48(10) 2_655 . ?
C2 Yb1 C2 83.48(10) . 3_665 ?
C1 Si1 C5 111.55(15) . . ?
C1 Si1 C6 109.37(15) . . ?
C1 Si1 C7 114.65(18) . . ?
C5 Si1 C6 108.5(2) . . ?
C5 Si1 C7 105.8(2) . . ?
C7 Si1 C6 106.7(2) . . ?
C1 Si2 Yb1 44.15(9) . . ?
C1 Si2 C2 106.80(14) . . ?
C1 Si2 C3 114.18(16) . . ?
C1 Si2 C4 115.28(16) . . ?
C2 Si2 Yb1 63.85(10) . . ?
C3 Si2 Yb1 116.04(13) . . ?
C3 Si2 C2 105.98(17) . . ?
C3 Si2 C4 107.54(18) . . ?
C4 Si2 Yb1 136.39(13) . . ?
C4 Si2 C2 106.38(18) . . ?
Yb1 C1 H1 91(2) . . ?
Si1 C1 Yb1 125.25(14) . . ?
Si1 C1 H1 105(2) . . ?
Si2 C1 Yb1 102.32(12) . . ?
Si2 C1 H1 108(2) . . ?
Si2 C1 Si1 120.09(16) . . ?
Yb1 C2 H2A 62(3) . . ?
Yb1 C2 H2B 166(2) . . ?
Yb1 C2 H2C 70(3) . . ?
H2A C2 H2B 107(4) . . ?
H2A C2 H2C 105(4) . . ?
Si2 C2 Yb1 80.92(11) . . ?
Si2 C2 H2A 113(3) . . ?
Si2 C2 H2B 112(2) . . ?
Si2 C2 H2C 112(3) . . ?
H2B C2 H2C 107(3) . . ?
Si2 C3 H3A 113(3) . . ?
Si2 C3 H3B 109(3) . . ?
Si2 C3 H3C 113(2) . . ?
H3A C3 H3B 110(4) . . ?
H3A C3 H3C 102(4) . . ?
H3B C3 H3C 109(4) . . ?
Si2 C4 H4A 113(3) . . ?
Si2 C4 H4B 108(3) . . ?
Si2 C4 H4C 113(3) . . ?
H4A C4 H4B 98(4) . . ?
H4A C4 H4C 109(4) . . ?
H4B C4 H4C 115(4) . . ?
Si1 C5 H5A 111(3) . . ?
Si1 C5 H5B 107(3) . . ?
Si1 C5 H5C 107(4) . . ?
H5A C5 H5B 114(4) . . ?
H5A C5 H5C 107(5) . . ?
H5B C5 H5C 112(5) . . ?
Si1 C6 H6A 106(3) . . ?
Si1 C6 H6B 108(3) . . ?
Si1 C6 H6C 111(5) . . ?
H6A C6 H6B 107(4) . . ?
H6A C6 H6C 106(5) . . ?
H6B C6 H6C 118(5) . . ?
Si1 C7 H7A 108(3) . . ?
Si1 C7 H7B 110(3) . . ?
Si1 C7 H7C 114(3) . . ?
H7A C7 H7B 114(4) . . ?
H7A C7 H7C 107(5) . . ?
H7B C7 H7C 104(4) . . ?
C8 Si3 C12 106.6(13) . . ?
C13 Si3 C8 105.7(16) . . ?
C13 Si3 C12 109.8(17) . . ?
C14 Si3 C8 108.4(14) . . ?
C14 Si3 C12 109.0(17) . . ?
C14 Si3 C13 116.9(18) . . ?
C9 Si4 C8 104.4(13) . . ?
C9 Si4 C11 109.6(18) . . ?
C10 Si4 C8 112.0(17) . . ?
C10 Si4 C9 110.6(18) . . ?
C10 Si4 C11 109.8(18) . . ?
C11 Si4 C8 110.4(13) . . ?
Si3 C8 Si4 123.7(12) . . ?
Si3 C8 H8A 106.4 . . ?
Si3 C8 H8B 106.4 . . ?
Si4 C8 H8A 106.4 . . ?
Si4 C8 H8B 106.4 . . ?
H8A C8 H8B 106.5 . . ?
Si4 C9 H9A 109.5 . . ?
Si4 C9 H9B 109.5 . . ?
Si4 C9 H9C 109.5 . . ?
H9A C9 H9B 109.5 . . ?
H9A C9 H9C 109.5 . . ?
H9B C9 H9C 109.5 . . ?
Si4 C10 H10A 109.5 . . ?
Si4 C10 H10B 109.5 . . ?
Si4 C10 H10C 109.5 . . ?
H10A C10 H10B 109.5 . . ?
H10A C10 H10C 109.5 . . ?
H10B C10 H10C 109.5 . . ?
Si4 C11 H11A 109.5 . . ?
Si4 C11 H11B 109.5 . . ?
Si4 C11 H11C 109.5 . . ?
H11A C11 H11B 109.5 . . ?
H11A C11 H11C 109.5 . . ?
H11B C11 H11C 109.5 . . ?
Si3 C12 H12A 109.5 . . ?
Si3 C12 H12B 109.5 . . ?
Si3 C12 H12C 109.5 . . ?
H12A C12 H12B 109.5 . . ?
H12A C12 H12C 109.5 . . ?
H12B C12 H12C 109.5 . . ?
Si3 C13 H13A 109.5 . . ?
Si3 C13 H13B 109.5 . . ?
Si3 C13 H13C 109.5 . . ?
H13A C13 H13B 109.5 . . ?
H13A C13 H13C 109.5 . . ?
H13B C13 H13C 109.5 . . ?
Si3 C14 H14A 109.5 . . ?
Si3 C14 H14B 109.5 . . ?
Si3 C14 H14C 109.5 . . ?
H14A C14 H14B 109.5 . . ?
H14A C14 H14C 109.5 . . ?
H14B C14 H14C 109.5 . . ?

loop_
_geom_bond_atom_site_label_1
_geom_bond_atom_site_label_2
_geom_bond_distance
_geom_bond_site_symmetry_2
_geom_bond_publ_flag
Yb1 H1 2.51(4) . ?
Yb1 H2A 2.65(6) . ?
Yb1 Si2 3.2596(8) 2_655 ?
Yb1 Si2 3.2596(8) . ?
Yb1 Si2 3.2596(8) 3_665 ?
Yb1 C1 2.324(3) 2_655 ?
Yb1 C1 2.324(3) . ?
Yb1 C1 2.324(3) 3_665 ?
Yb1 C2 2.963(3) 3_665 ?
Yb1 C2 2.963(3) . ?
Yb1 C2 2.963(3) 2_655 ?
Si1 C1 1.846(3) . ?
Si1 C5 1.870(4) . ?
Si1 C6 1.873(4) . ?
Si1 C7 1.872(4) . ?
Si2 C1 1.843(3) . ?
Si2 C2 1.905(3) . ?
Si2 C3 1.869(3) . ?
Si2 C4 1.876(4) . ?
C1 H1 0.90(4) . ?
C2 H2A 1.01(5) . ?
C2 H2B 0.93(4) . ?
C2 H2C 0.97(5) . ?
C3 H3A 0.91(5) . ?
C3 H3B 0.98(6) . ?
C3 H3C 0.90(4) . ?
C4 H4A 0.93(5) . ?
C4 H4B 0.92(5) . ?
C4 H4C 0.94(5) . ?
C5 H5A 1.00(5) . ?
C5 H5B 0.97(5) . ?
C5 H5C 0.89(7) . ?
C6 H6A 0.92(5) . ?
C6 H6B 0.89(5) . ?
C6 H6C 0.93(7) . ?
C7 H7A 0.91(5) . ?
C7 H7B 0.97(5) . ?
C7 H7C 0.89(6) . ?
Si3 C8 1.874(15) . ?
Si3 C12 1.878(16) . ?
Si3 C13 1.848(16) . ?
Si3 C14 1.840(16) . ?
Si4 C8 1.875(15) . ?
Si4 C9 1.857(15) . ?
Si4 C10 1.854(16) . ?
Si4 C11 1.858(16) . ?
C8 H8A 0.9900 . ?
C8 H8B 0.9900 . ?
C9 H9A 0.9800 . ?
C9 H9B 0.9800 . ?
C9 H9C 0.9800 . ?
C10 H10A 0.9800 . ?
C10 H10B 0.9800 . ?
C10 H10C 0.9800 . ?
C11 H11A 0.9800 . ?
C11 H11B 0.9800 . ?
C11 H11C 0.9800 . ?
C12 H12A 0.9800 . ?
C12 H12B 0.9800 . ?
C12 H12C 0.9800 . ?
C13 H13A 0.9800 . ?
C13 H13B 0.9800 . ?
C13 H13C 0.9800 . ?
C14 H14A 0.9800 . ?
C14 H14B 0.9800 . ?
C14 H14C 0.9800 . ?

loop_
_geom_torsion_atom_site_label_1
_geom_torsion_atom_site_label_2
_geom_torsion_atom_site_label_3
_geom_torsion_atom_site_label_4
_geom_torsion
_geom_torsion_site_symmetry_1
_geom_torsion_site_symmetry_2
_geom_torsion_site_symmetry_3
_geom_torsion_site_symmetry_4
_geom_torsion_publ_flag
Yb1 Si2 C1 Si1 144.0(2) . . . . ?
C2 Si2 C1 Yb1 13.60(16) . . . . ?
C2 Si2 C1 Si1 157.63(18) . . . . ?
C3 Si2 C1 Yb1 -103.20(17) . . . . ?
C3 Si2 C1 Si1 40.8(2) . . . . ?
C4 Si2 C1 Yb1 131.53(17) . . . . ?
C4 Si2 C1 Si1 -84.4(2) . . . . ?
C5 Si1 C1 Yb1 58.0(2) . . . . ?
C5 Si1 C1 Si2 -77.4(2) . . . . ?
C6 Si1 C1 Yb1 -62.1(2) . . . . ?
C6 Si1 C1 Si2 162.6(2) . . . . ?
C7 Si1 C1 Yb1 178.1(2) . . . . ?
C7 Si1 C1 Si2 42.8(3) . . . . ?
C9 Si4 C8 Si3 162(2) . . . . ?
C10 Si4 C8 Si3 -78(2) . . . . ?
C11 Si4 C8 Si3 44(3) . . . . ?
C12 Si3 C8 Si4 155.5(19) . . . . ?
C13 Si3 C8 Si4 -88(2) . . . . ?
C14 Si3 C8 Si4 38(2) . . . . ?
